data_4133478
loop_
_publ_author_name
'Tang, Cen'
'Zhang, Jiji'
'Zhang, Jie'
'Xie, Zuowei'

_publ_section_title
;
 Regioselective Nucleophilic Alkylation/Arylation of B-H Bonds in
 o-Carboranes: An Alternative Method for Selective Cage Boron
 Functionalization.
;
_journal_issue 48
_journal_name_full 'Journal of the American Chemical Society'
_journal_page_first 16423
_journal_page_last 16427
_journal_paper_doi 10.1021/jacs.8b10270
_journal_volume 140
_journal_year 2018
_chemical_formula_sum 'C17 H30 B10'
_chemical_formula_weight 342.51
_space_group_crystal_system monoclinic
_space_group_IT_number 14
_space_group_name_Hall '-P 2ybc'
_space_group_name_H-M_alt 'P 1 21/c 1'
_atom_sites_solution_hydrogens geom
_audit_creation_method SHELXL-2014/6
_cell_angle_alpha 90
_cell_angle_beta 91.4085(16)
_cell_angle_gamma 90
_cell_formula_units_Z 4
_cell_length_a 10.2270(5)
_cell_length_b 7.9359(3)
_cell_length_c 26.7561(13)
_cell_measurement_reflns_used 319
_cell_measurement_temperature 294(2)
_cell_measurement_theta_max 15
_cell_measurement_theta_min 15
_cell_volume 2170.88(17)
_computing_cell_refinement 'BRUKER D8VENTURE DIFFRACTOMETER'
_computing_data_collection 'BRUKER D8VENTURE DIFFRACTOMETER'
_computing_data_reduction 'BRUKER D8VENTURE DIFFRACTOMETER'
_computing_molecular_graphics 'BRUKER SHELXTL'
_computing_publication_material 'BRUKER SHELXTL'
_computing_structure_refinement 'SHELXL-2014/6 (Sheldrick, 2014)'
_diffrn_ambient_temperature 294(2)
_diffrn_measured_fraction_theta_full 0.998
_diffrn_measured_fraction_theta_max 0.998
_diffrn_measurement_device_type 'BRUKER D8VENTURE DIFFRACTOMETER'
_diffrn_measurement_method 'PHI & OMEGA SCAN'
_diffrn_radiation_type MoK\a
_diffrn_radiation_wavelength 0.71073
_diffrn_reflns_av_R_equivalents 0.0606
_diffrn_reflns_av_unetI/netI 0.0368
_diffrn_reflns_Laue_measured_fraction_full 0.998
_diffrn_reflns_Laue_measured_fraction_max 0.998
_diffrn_reflns_limit_h_max 12
_diffrn_reflns_limit_h_min -12
_diffrn_reflns_limit_k_max 9
_diffrn_reflns_limit_k_min -9
_diffrn_reflns_limit_l_max 32
_diffrn_reflns_limit_l_min -32
_diffrn_reflns_number 35748
_diffrn_reflns_point_group_measured_fraction_full 0.998
_diffrn_reflns_point_group_measured_fraction_max 0.998
_diffrn_reflns_theta_full 25.242
_diffrn_reflns_theta_max 25.250
_diffrn_reflns_theta_min 2.478
_exptl_absorpt_coefficient_mu 0.052
_exptl_absorpt_correction_T_max 0.7456
_exptl_absorpt_correction_T_min 0.6441
_exptl_absorpt_correction_type multi-scan
_exptl_crystal_colour colourless
_exptl_crystal_density_diffrn 1.048
_exptl_crystal_description block
_exptl_crystal_F_000 728
_exptl_crystal_size_max 0.500
_exptl_crystal_size_mid 0.400
_exptl_crystal_size_min 0.300
_refine_diff_density_max 0.237
_refine_diff_density_min -0.173
_refine_diff_density_rms 0.041
_refine_ls_extinction_coef 0.038(5)
_refine_ls_extinction_expression Fc^*^=kFc[1+0.001xFc^2^\l^3^/sin(2\q)]^-1/4^
_refine_ls_extinction_method SHELXL
_refine_ls_goodness_of_fit_ref 1.019
_refine_ls_hydrogen_treatment constr
_refine_ls_matrix_type full
_refine_ls_number_parameters 245
_refine_ls_number_reflns 3927
_refine_ls_number_restraints 0
_refine_ls_restrained_S_all 1.019
_refine_ls_R_factor_all 0.1095
_refine_ls_R_factor_gt 0.0663
_refine_ls_shift/su_max 0.005
_refine_ls_shift/su_mean 0.001
_refine_ls_structure_factor_coef Fsqd
_refine_ls_weighting_details 'w=1/[\s^2^(Fo^2^)+(0.0944P)^2^+0.8871P] where P=(Fo^2^+2Fc^2^)/3'
_refine_ls_weighting_scheme calc
_refine_ls_wR_factor_gt 0.1706
_refine_ls_wR_factor_ref 0.2038
_reflns_Friedel_coverage 0.000
_reflns_number_gt 2492
_reflns_number_total 3927
_reflns_threshold_expression 'I > 2\s(I)'
_cod_data_source_file ja8b10270_si_002.cif
_cod_data_source_block 2a
_cod_original_sg_symbol_H-M 'P 21/c'
_cod_database_code 4133478
_shelx_space_group_comment
;
The symmetry employed for this shelxl refinement is uniquely defined
by the following loop, which should always be used as a source of
symmetry information in preference to the above space-group names.
They are only intended as comments.
;
_shelx_estimated_absorpt_t_min 0.975
_shelx_estimated_absorpt_t_max 0.985
_shelxl_version_number 2014/6

loop_
_space_group_symop_operation_xyz
'x, y, z'
'-x, y+1/2, -z+1/2'
'-x, -y, -z'
'x, -y-1/2, z-1/2'

loop_
_atom_site_label
_atom_site_type_symbol
_atom_site_fract_x
_atom_site_fract_y
_atom_site_fract_z
_atom_site_U_iso_or_equiv
_atom_site_adp_type
_atom_site_occupancy
_atom_site_site_symmetry_order
_atom_site_calc_flag
_atom_site_refinement_flags_posn
_atom_site_refinement_flags_adp
C1 C 0.1370(2) 0.8212(3) 0.17573(9) 0.0544(7) Uani 1 1 d . .
C2 C 0.2179(2) 0.8446(3) 0.12308(8) 0.0448(6) Uani 1 1 d . .
C11 C 0.1423(3) 0.6523(3) 0.20173(12) 0.0835(10) Uani 1 1 d . .
H11A H 0.0916 0.6569 0.2314 0.125 Uiso 1 1 calc R U
H11B H 0.1073 0.5672 0.1797 0.125 Uiso 1 1 calc R U
H11C H 0.2315 0.6256 0.2106 0.125 Uiso 1 1 calc R U
C12 C 0.2889(2) 0.7015(3) 0.10515(8) 0.0489(6) Uani 1 1 d . .
C13 C 0.3492(2) 0.5845(3) 0.09032(8) 0.0488(6) Uani 1 1 d . .
C14 C 0.4264(2) 0.4486(3) 0.07153(8) 0.0491(6) Uani 1 1 d . .
C15 C 0.5395(2) 0.4005(3) 0.09663(11) 0.0674(7) Uani 1 1 d . .
H15A H 0.5637 0.4515 0.1267 0.081 Uiso 1 1 calc R U
C16 C 0.6168(3) 0.2752(4) 0.07656(17) 0.0949(11) Uani 1 1 d . .
H16A H 0.6931 0.2416 0.0933 0.114 Uiso 1 1 calc R U
C17 C 0.5809(4) 0.2005(4) 0.03192(18) 0.1047(14) Uani 1 1 d . .
H17A H 0.6340 0.1183 0.0182 0.126 Uiso 1 1 calc R U
C18 C 0.4687(4) 0.2463(4) 0.00787(13) 0.0917(11) Uani 1 1 d . .
H18A H 0.4441 0.1938 -0.0220 0.110 Uiso 1 1 calc R U
C19 C 0.3905(3) 0.3699(3) 0.02723(10) 0.0652(7) Uani 1 1 d . .
H19A H 0.3134 0.4006 0.0105 0.078 Uiso 1 1 calc R U
C20 C -0.0215(3) 0.6686(4) 0.09691(18) 0.1102(14) Uani 1 1 d . .
H20A H 0.0354 0.5729 0.1055 0.132 Uiso 1 1 calc R U
C21 C -0.1538(4) 0.6340(6) 0.1196(2) 0.184(3) Uani 1 1 d . .
H21A H -0.1442 0.6298 0.1553 0.276 Uiso 1 1 calc R U
H21B H -0.2137 0.7223 0.1102 0.276 Uiso 1 1 calc R U
H21C H -0.1869 0.5281 0.1074 0.276 Uiso 1 1 calc R U
C22 C -0.0333(5) 0.6761(7) 0.0401(2) 0.200(3) Uani 1 1 d . .
H22A H 0.0511 0.6980 0.0266 0.300 Uiso 1 1 calc R U
H22B H -0.0658 0.5704 0.0276 0.300 Uiso 1 1 calc R U
H22C H -0.0926 0.7647 0.0304 0.300 Uiso 1 1 calc R U
C23 C 0.4108(3) 0.8662(4) 0.20350(11) 0.0757(8) Uani 1 1 d . .
H23A H 0.4060 0.7431 0.2012 0.091 Uiso 1 1 calc R U
C24 C 0.4183(4) 0.9112(5) 0.25900(13) 0.1254(15) Uani 1 1 d . .
H24A H 0.3394 0.8758 0.2747 0.188 Uiso 1 1 calc R U
H24B H 0.4918 0.8551 0.2746 0.188 Uiso 1 1 calc R U
H24C H 0.4283 1.0308 0.2627 0.188 Uiso 1 1 calc R U
C25 C 0.5356(3) 0.9212(5) 0.17758(16) 0.1199(14) Uani 1 1 d . .
H25A H 0.5292 0.8920 0.1428 0.180 Uiso 1 1 calc R U
H25B H 0.5461 1.0409 0.1809 0.180 Uiso 1 1 calc R U
H25C H 0.6096 0.8651 0.1928 0.180 Uiso 1 1 calc R U
B3 B 0.0466(3) 0.8316(4) 0.11882(13) 0.0630(8) Uani 1 1 d . .
B4 B 0.0001(3) 0.9404(4) 0.17393(13) 0.0705(9) Uani 1 1 d . .
H4 H -0.0901 0.9052 0.1929 0.085 Uiso 1 1 calc R U
B5 B 0.1395(3) 1.0047(4) 0.20810(12) 0.0678(9) Uani 1 1 d . .
H5 H 0.1397 1.0118 0.2492 0.081 Uiso 1 1 calc R U
B6 B 0.2831(3) 0.9390(3) 0.17711(10) 0.0528(7) Uani 1 1 d . .
B7 B -0.0010(3) 1.0452(4) 0.11562(13) 0.0703(9) Uani 1 1 d . .
H7 H -0.0924 1.0808 0.0958 0.084 Uiso 1 1 calc R U
B8 B 0.0531(3) 1.1504(4) 0.17028(13) 0.0674(9) Uani 1 1 d . .
H8 H -0.0032 1.2545 0.1863 0.081 Uiso 1 1 calc R U
B9 B 0.2261(3) 1.1493(3) 0.17168(13) 0.0657(8) Uani 1 1 d . .
H9 H 0.2832 1.2531 0.1886 0.079 Uiso 1 1 calc R U
B10 B 0.2772(3) 1.0433(3) 0.11798(11) 0.0566(7) Uani 1 1 d . .
H10 H 0.3685 1.0754 0.0992 0.068 Uiso 1 1 calc R U
B11 B 0.1387(3) 0.9794(4) 0.08350(11) 0.0614(8) Uani 1 1 d . .
H11 H 0.1406 0.9698 0.0425 0.074 Uiso 1 1 calc R U
B12 B 0.1389(3) 1.1747(4) 0.11442(12) 0.0662(9) Uani 1 1 d . .
H12 H 0.1390 1.2947 0.0939 0.079 Uiso 1 1 calc R U

loop_
_atom_site_aniso_label
_atom_site_aniso_U_11
_atom_site_aniso_U_22
_atom_site_aniso_U_33
_atom_site_aniso_U_23
_atom_site_aniso_U_13
_atom_site_aniso_U_12
C1 0.0577(14) 0.0413(12) 0.0653(15) 0.0039(11) 0.0257(12) 0.0019(10)
C2 0.0461(12) 0.0400(12) 0.0486(13) -0.0010(9) 0.0113(10) 0.0028(9)
C11 0.098(2) 0.0487(15) 0.106(2) 0.0217(15) 0.0471(18) 0.0053(14)
C12 0.0471(12) 0.0464(13) 0.0534(14) -0.0010(11) 0.0082(10) 0.0042(10)
C13 0.0489(12) 0.0445(12) 0.0534(13) -0.0013(11) 0.0101(10) 0.0019(10)
C14 0.0528(13) 0.0377(11) 0.0578(14) -0.0004(11) 0.0191(11) -0.0008(10)
C15 0.0547(15) 0.0549(15) 0.093(2) -0.0004(14) 0.0088(14) 0.0069(12)
C16 0.0566(17) 0.0592(18) 0.170(4) 0.010(2) 0.028(2) 0.0144(14)
C17 0.109(3) 0.0441(17) 0.165(4) -0.014(2) 0.086(3) 0.0001(18)
C18 0.132(3) 0.0513(18) 0.095(2) -0.0208(16) 0.062(2) -0.0188(18)
C19 0.0855(18) 0.0473(14) 0.0637(16) -0.0037(12) 0.0180(14) -0.0092(13)
C20 0.0597(18) 0.075(2) 0.195(4) -0.048(2) -0.016(2) -0.0007(15)
C21 0.083(3) 0.151(4) 0.319(7) -0.064(5) 0.015(4) -0.062(3)
C22 0.158(5) 0.221(6) 0.219(6) -0.144(5) -0.043(4) -0.020(4)
C23 0.0837(19) 0.0597(17) 0.083(2) -0.0094(14) -0.0169(16) 0.0126(14)
C24 0.155(4) 0.119(3) 0.099(3) -0.024(2) -0.061(3) 0.034(3)
C25 0.0574(19) 0.130(3) 0.171(4) 0.005(3) -0.022(2) 0.008(2)
B3 0.0428(14) 0.0536(17) 0.093(2) -0.0129(15) 0.0019(14) 0.0044(12)
B4 0.0566(17) 0.0509(16) 0.106(2) -0.0040(16) 0.0348(17) 0.0048(13)
B5 0.088(2) 0.0547(17) 0.0621(19) -0.0087(14) 0.0201(16) 0.0142(16)
B6 0.0605(16) 0.0398(14) 0.0583(16) -0.0037(12) 0.0032(13) 0.0016(12)
B7 0.0537(17) 0.0596(18) 0.098(2) -0.0031(17) 0.0014(16) 0.0157(14)
B8 0.0685(19) 0.0441(15) 0.090(2) -0.0060(15) 0.0195(17) 0.0114(13)
B9 0.0666(18) 0.0398(15) 0.091(2) -0.0094(15) 0.0018(16) 0.0013(13)
B10 0.0520(15) 0.0407(14) 0.0777(19) 0.0130(13) 0.0149(14) 0.0002(12)
B11 0.0675(18) 0.0609(17) 0.0558(17) 0.0053(14) 0.0014(14) 0.0202(15)
B12 0.0666(18) 0.0457(16) 0.087(2) 0.0117(15) 0.0139(16) 0.0116(13)

loop_
_atom_type_symbol
_atom_type_description
_atom_type_scat_dispersion_real
_atom_type_scat_dispersion_imag
_atom_type_scat_source
C C 0.0033 0.0016 'International Tables Vol C Tables 4.2.6.8 and 6.1.1.4'
H H 0.0000 0.0000 'International Tables Vol C Tables 4.2.6.8 and 6.1.1.4'
B B 0.0013 0.0007 'International Tables Vol C Tables 4.2.6.8 and 6.1.1.4'

loop_
_geom_angle_atom_site_label_1
_geom_angle_atom_site_label_2
_geom_angle_atom_site_label_3
_geom_angle
C11 C1 C2 118.45(18)
C11 C1 B4 122.1(2)
C2 C1 B4 110.05(19)
C11 C1 B5 121.8(2)
C2 C1 B5 109.62(17)
B4 C1 B5 62.32(18)
C11 C1 B6 116.1(2)
C2 C1 B6 61.23(13)
B4 C1 B6 113.90(18)
B5 C1 B6 62.04(16)
C11 C1 B3 116.8(2)
C2 C1 B3 61.59(14)
B4 C1 B3 62.14(17)
B5 C1 B3 113.71(19)
B6 C1 B3 114.79(18)
C12 C2 C1 117.46(17)
C12 C2 B10 121.55(17)
C1 C2 B10 111.02(17)
C12 C2 B11 121.81(19)
C1 C2 B11 111.07(17)
B10 C2 B11 61.97(16)
C12 C2 B6 115.47(18)
C1 C2 B6 62.21(14)
B10 C2 B6 62.47(15)
B11 C2 B6 114.39(18)
C12 C2 B3 116.32(18)
C1 C2 B3 62.07(15)
B10 C2 B3 114.06(17)
B11 C2 B3 62.37(16)
B6 C2 B3 116.04(17)
C13 C12 C2 179.0(2)
C12 C13 C14 177.4(2)
C15 C14 C19 119.7(2)
C15 C14 C13 120.0(2)
C19 C14 C13 120.3(2)
C14 C15 C16 119.3(3)
C17 C16 C15 120.2(3)
C18 C17 C16 120.2(3)
C17 C18 C19 120.5(3)
C18 C19 C14 120.1(3)
C21 C20 C22 110.8(4)
C21 C20 B3 112.9(3)
C22 C20 B3 111.3(4)
C24 C23 C25 110.6(3)
C24 C23 B6 111.7(3)
C25 C23 B6 112.5(3)
C20 B3 C2 120.2(2)
C20 B3 C1 120.0(3)
C2 B3 C1 56.34(13)
C20 B3 B7 130.7(2)
C2 B3 B7 102.73(19)
C1 B3 B7 103.0(2)
C20 B3 B4 125.5(3)
C2 B3 B4 101.74(19)
C1 B3 B4 56.86(16)
B7 B3 B4 59.76(18)
C20 B3 B11 125.1(3)
C2 B3 B11 57.20(14)
C1 B3 B11 102.42(19)
B7 B3 B11 59.53(17)
B4 B3 B11 105.9(2)
C1 B4 B5 59.00(16)
C1 B4 B8 106.1(2)
B5 B4 B8 60.25(18)
C1 B4 B7 106.04(19)
B5 B4 B7 108.1(2)
B8 B4 B7 59.98(18)
C1 B4 B3 61.00(16)
B5 B4 B3 110.07(19)
B8 B4 B3 108.9(2)
B7 B4 B3 59.61(18)
C1 B5 B4 58.68(16)
C1 B5 B9 106.19(19)
B4 B5 B9 108.4(2)
C1 B5 B8 105.6(2)
B4 B5 B8 60.03(18)
B9 B5 B8 60.37(18)
C1 B5 B6 60.84(14)
B4 B5 B6 109.9(2)
B9 B5 B6 60.06(16)
B8 B5 B6 109.4(2)
C23 B6 C2 120.5(2)
C23 B6 C1 120.5(2)
C2 B6 C1 56.55(13)
C23 B6 B9 130.4(2)
C2 B6 B9 102.60(19)
C1 B6 B9 102.78(18)
C23 B6 B5 125.5(2)
C2 B6 B5 102.06(19)
C1 B6 B5 57.12(15)
B9 B6 B5 59.32(16)
C23 B6 B10 125.1(2)
C2 B6 B10 57.41(14)
C1 B6 B10 102.57(18)
B9 B6 B10 59.14(17)
B5 B6 B10 105.47(19)
B8 B7 B12 60.01(18)
B8 B7 B3 109.5(2)
B12 B7 B3 109.7(2)
B8 B7 B11 107.6(2)
B12 B7 B11 59.75(17)
B3 B7 B11 60.90(17)
B8 B7 B4 59.68(18)
B12 B7 B4 107.6(2)
B3 B7 B4 60.63(18)
B11 B7 B4 107.6(2)
B4 B8 B5 59.72(18)
B4 B8 B7 60.34(19)
B5 B8 B7 108.0(2)
B4 B8 B12 108.1(2)
B5 B8 B12 107.8(2)
B7 B8 B12 60.02(18)
B4 B8 B9 107.7(2)
B5 B8 B9 59.78(17)
B7 B8 B9 108.0(2)
B12 B8 B9 59.98(18)
B10 B9 B5 107.78(19)
B10 B9 B12 59.91(17)
B5 B9 B12 107.7(2)
B10 B9 B8 107.6(2)
B5 B9 B8 59.85(17)
B12 B9 B8 59.82(18)
B10 B9 B6 60.80(15)
B5 B9 B6 60.62(16)
B12 B9 B6 109.7(2)
B8 B9 B6 109.5(2)
C2 B10 B11 59.04(15)
C2 B10 B9 105.38(18)
B11 B10 B9 108.51(19)
C2 B10 B12 105.47(18)
B11 B10 B12 60.16(16)
B9 B10 B12 60.32(18)
C2 B10 B6 60.13(14)
B11 B10 B6 110.02(19)
B9 B10 B6 60.06(16)
B12 B10 B6 109.4(2)
C2 B11 B10 59.00(14)
C2 B11 B12 105.5(2)
B10 B11 B12 60.24(17)
C2 B11 B7 105.2(2)
B10 B11 B7 108.2(2)
B12 B11 B7 60.08(17)
C2 B11 B3 60.43(15)
B10 B11 B3 110.0(2)
B12 B11 B3 108.9(2)
B7 B11 B3 59.57(17)
B11 B12 B10 59.60(16)
B11 B12 B7 60.18(17)
B10 B12 B7 107.8(2)
B11 B12 B8 107.9(2)
B10 B12 B8 107.8(2)
B7 B12 B8 59.96(18)
B11 B12 B9 107.62(19)
B10 B12 B9 59.77(17)
B7 B12 B9 108.1(2)
B8 B12 B9 60.20(18)

loop_
_geom_bond_atom_site_label_1
_geom_bond_atom_site_label_2
_geom_bond_distance
C1 C11 1.510(3)
C1 C2 1.662(3)
C1 B4 1.689(4)
C1 B5 1.694(4)
C1 B6 1.762(4)
C1 B3 1.764(4)
C2 C12 1.437(3)
C2 B10 1.696(3)
C2 B11 1.697(3)
C2 B6 1.746(3)
C2 B3 1.756(3)
C12 C13 1.188(3)
C13 C14 1.435(3)
C14 C15 1.377(3)
C14 C19 1.381(3)
C15 C16 1.387(4)
C16 C17 1.375(5)
C17 C18 1.352(5)
C18 C19 1.374(4)
C20 C21 1.521(5)
C20 C22 1.523(6)
C20 B3 1.575(4)
C23 C24 1.527(4)
C23 C25 1.530(4)
C23 B6 1.579(4)
B3 B7 1.765(4)
B3 B4 1.783(4)
B3 B11 1.789(4)
B4 B5 1.750(5)
B4 B8 1.756(4)
B4 B7 1.768(5)
B5 B9 1.759(4)
B5 B8 1.760(4)
B5 B6 1.782(4)
B6 B9 1.772(4)
B6 B10 1.785(4)
B7 B8 1.761(5)
B7 B12 1.763(4)
B7 B11 1.764(4)
B8 B12 1.762(4)
B8 B9 1.769(4)
B9 B10 1.756(4)
B9 B12 1.765(5)
B10 B11 1.747(4)
B10 B12 1.758(4)
B11 B12 1.757(4)
